data_4332399
loop_
_publ_author_name
'Frost, Brian J.'
'Bautista, Carolyn M.'
'Huang, Rongcai'
'Shearer, Jason'

_publ_section_title
;
 Manganese Complexes of 1,3,5-Triaza-7-phosphaadamantane (PTA):&#x00A0;
 The First Nitrogen-Bound Transition-Metal Complex of PTA
;
_journal_issue 9
_journal_name_full 'Inorganic Chemistry'
_journal_page_first 3481
_journal_page_last 3483
_journal_paper_doi 10.1021/ic060322p
_journal_volume 45
_journal_year 2006
_chemical_formula_sum 'C12 H28 Br2 Mn N8 O2'
_chemical_formula_weight 531.18
_chemical_name_systematic
; 
 ? 
;
_space_group_IT_number 33
_symmetry_space_group_name_Hall 'P 2c -2n'
_symmetry_space_group_name_H-M 'P n a 21'
_atom_sites_solution_hydrogens geom
_atom_sites_solution_primary direct
_atom_sites_solution_secondary difmap
_audit_creation_method SHELXL-97
_cell_angle_alpha 90.00
_cell_angle_beta 90.00
_cell_angle_gamma 90.00
_cell_formula_units_Z 4
_cell_length_a 21.9004(9)
_cell_length_b 7.2807(3)
_cell_length_c 11.8634(5)
_cell_measurement_temperature 100(2)
_cell_volume 1891.62(14)
_computing_structure_refinement 'SHELXL-97 (Sheldrick, 1997)'
_computing_structure_solution 'SHELXS-97 (Sheldrick, 1990)'
_diffrn_ambient_temperature 100(2)
_diffrn_measured_fraction_theta_full 1.000
_diffrn_measured_fraction_theta_max 1.000
_diffrn_radiation_monochromator graphite
_diffrn_radiation_source 'fine-focus sealed tube'
_diffrn_radiation_type MoK\a
_diffrn_radiation_wavelength 0.71073
_diffrn_reflns_av_R_equivalents 0.0322
_diffrn_reflns_av_sigmaI/netI 0.0262
_diffrn_reflns_limit_h_max 32
_diffrn_reflns_limit_h_min -32
_diffrn_reflns_limit_k_max 10
_diffrn_reflns_limit_k_min -10
_diffrn_reflns_limit_l_max 17
_diffrn_reflns_limit_l_min -17
_diffrn_reflns_number 32391
_diffrn_reflns_theta_full 32.28
_diffrn_reflns_theta_max 32.28
_diffrn_reflns_theta_min 1.86
_exptl_absorpt_coefficient_mu 4.948
_exptl_absorpt_correction_T_max 0.6507
_exptl_absorpt_correction_T_min 0.3675
_exptl_crystal_density_diffrn 1.865
_exptl_crystal_density_method 'not measured'
_exptl_crystal_F_000 1068
_exptl_crystal_size_max 0.25
_exptl_crystal_size_mid 0.15
_exptl_crystal_size_min 0.10
_refine_diff_density_max 0.973
_refine_diff_density_min -0.262
_refine_diff_density_rms 0.089
_refine_ls_abs_structure_details 'Flack H D (1983), Acta Cryst. A39, 876-881'
_refine_ls_abs_structure_Flack 0.479(4)
_refine_ls_extinction_method none
_refine_ls_goodness_of_fit_ref 1.038
_refine_ls_hydrogen_treatment mixed
_refine_ls_matrix_type full
_refine_ls_number_parameters 243
_refine_ls_number_reflns 6722
_refine_ls_number_restraints 1
_refine_ls_restrained_S_all 1.037
_refine_ls_R_factor_all 0.0241
_refine_ls_R_factor_gt 0.0219
_refine_ls_shift/su_max 0.001
_refine_ls_shift/su_mean 0.000
_refine_ls_structure_factor_coef Fsqd
_refine_ls_weighting_details 'calc w=1/[\s^2^(Fo^2^)+(0.0285P)^2^+0.0000P] where P=(Fo^2^+2Fc^2^)/3'
_refine_ls_weighting_scheme calc
_refine_ls_wR_factor_gt 0.0491
_refine_ls_wR_factor_ref 0.0497
_reflns_number_gt 6372
_reflns_number_total 6722
_reflns_threshold_expression >2sigma(I)
_cod_data_source_file ic060322psup3.cif
_cod_data_source_block bjf147
_cod_database_code 4332399

loop_
_symmetry_equiv_pos_as_xyz
'x, y, z'
'-x, -y, z+1/2'
'x+1/2, -y+1/2, z'
'-x+1/2, y+1/2, z+1/2'

loop_
_atom_site_label
_atom_site_type_symbol
_atom_site_fract_x
_atom_site_fract_y
_atom_site_fract_z
_atom_site_U_iso_or_equiv
_atom_site_adp_type
_atom_site_occupancy
_atom_site_symmetry_multiplicity
_atom_site_calc_flag
_atom_site_refinement_flags
Mn1 Mn 0.118300(13) 0.50978(4) 0.64208(3) 0.00972(5) Uani 1 1 d .
Br1 Br 0.109203(8) 0.68361(2) 0.447609(13) 0.01120(4) Uani 1 1 d .
Br2 Br 0.125455(8) 0.34016(2) 0.838371(13) 0.01163(4) Uani 1 1 d .
O1W O 0.05768(7) 0.71203(19) 0.71386(12) 0.0136(3) Uani 1 1 d .
H1WB H 0.0408(13) 0.787(4) 0.673(3) 0.029(7) Uiso 1 1 d .
H1WA H 0.0555(13) 0.752(4) 0.772(3) 0.029(8) Uiso 1 1 d .
O2W O 0.18065(7) 0.31094(18) 0.56782(13) 0.0138(3) Uani 1 1 d .
H2WB H 0.1995(14) 0.255(4) 0.602(3) 0.035(8) Uiso 1 1 d .
H2WA H 0.1947(12) 0.329(3) 0.505(2) 0.016(6) Uiso 1 1 d .
N1 N 0.20738(7) 0.70084(19) 0.69219(13) 0.0103(3) Uani 1 1 d .
N2 N 0.24296(7) 1.0211(2) 0.68258(13) 0.0120(3) Uani 1 1 d .
N3 N 0.31578(7) 0.7693(2) 0.65724(13) 0.0130(3) Uani 1 1 d .
N4 N 0.27199(7) 0.82982(18) 0.84290(15) 0.0118(3) Uani 1 1 d .
N5 N 0.03092(7) 0.31693(19) 0.59178(13) 0.0101(3) Uani 1 1 d .
N6 N -0.03577(7) 0.19068(18) 0.44348(15) 0.0112(2) Uani 1 1 d .
N7 N -0.07586(7) 0.2400(2) 0.63389(13) 0.0123(3) Uani 1 1 d .
N8 N -0.00258(8) -0.0061(2) 0.59852(13) 0.0110(3) Uani 1 1 d .
C1 C 0.19296(8) 0.8924(2) 0.65878(15) 0.0117(3) Uani 1 1 d .
H1A H 0.1838 0.8954 0.5771 0.014 Uiso 1 1 calc R
H1B H 0.1559 0.9331 0.6996 0.014 Uiso 1 1 calc R
C2 C 0.26448(8) 0.6465(2) 0.63245(16) 0.0127(3) Uani 1 1 d .
H2A H 0.2756 0.5198 0.6548 0.015 Uiso 1 1 calc R
H2B H 0.2568 0.6466 0.5502 0.015 Uiso 1 1 calc R
C3 C 0.22179(8) 0.7030(2) 0.81542(15) 0.0122(3) Uani 1 1 d .
H3A H 0.1849 0.7398 0.8579 0.015 Uiso 1 1 calc R
H3B H 0.2331 0.5774 0.8397 0.015 Uiso 1 1 calc R
C4 C 0.29855(8) 0.9562(2) 0.62364(15) 0.0149(3) Uani 1 1 d .
H4A H 0.2913 0.9590 0.5413 0.018 Uiso 1 1 calc R
H4B H 0.3327 1.0409 0.6405 0.018 Uiso 1 1 calc R
C5 C 0.32680(8) 0.7704(2) 0.77899(16) 0.0135(3) Uani 1 1 d .
H5A H 0.3611 0.8545 0.7960 0.016 Uiso 1 1 calc R
H5B H 0.3387 0.6456 0.8036 0.016 Uiso 1 1 calc R
C6 C 0.25534(8) 1.0168(2) 0.80493(15) 0.0126(3) Uani 1 1 d .
H6A H 0.2186 1.0585 0.8463 0.015 Uiso 1 1 calc R
H6B H 0.2891 1.1025 0.8226 0.015 Uiso 1 1 calc R
C7 C 0.01443(8) 0.3184(2) 0.47064(15) 0.0115(3) Uani 1 1 d .
H7A H 0.0022 0.4444 0.4489 0.014 Uiso 1 1 calc R
H7B H 0.0508 0.2848 0.4256 0.014 Uiso 1 1 calc R
C8 C -0.02501(8) 0.3665(2) 0.65716(16) 0.0131(3) Uani 1 1 d .
H8A H -0.0155 0.3637 0.7387 0.016 Uiso 1 1 calc R
H8B H -0.0375 0.4932 0.6375 0.016 Uiso 1 1 calc R
C9 C 0.04722(8) 0.1245(2) 0.62115(16) 0.0113(3) Uani 1 1 d .
H9A H 0.0836 0.0876 0.5773 0.014 Uiso 1 1 calc R
H9B H 0.0580 0.1186 0.7021 0.014 Uiso 1 1 calc R
C10 C -0.08909(8) 0.2437(2) 0.51284(15) 0.0131(3) Uani 1 1 d .
H10A H -0.1022 0.3690 0.4913 0.016 Uiso 1 1 calc R
H10B H -0.1233 0.1587 0.4968 0.016 Uiso 1 1 calc R
C11 C -0.05692(8) 0.0526(2) 0.66382(15) 0.0131(3) Uani 1 1 d .
H11A H -0.0910 -0.0333 0.6490 0.016 Uiso 1 1 calc R
H11B H -0.0474 0.0475 0.7453 0.016 Uiso 1 1 calc R
C12 C -0.01753(8) 0.0026(2) 0.47767(15) 0.0127(3) Uani 1 1 d .
H12A H -0.0513 -0.0837 0.4612 0.015 Uiso 1 1 calc R
H12B H 0.0185 -0.0361 0.4331 0.015 Uiso 1 1 calc R

loop_
_atom_site_aniso_label
_atom_site_aniso_U_11
_atom_site_aniso_U_22
_atom_site_aniso_U_33
_atom_site_aniso_U_23
_atom_site_aniso_U_13
_atom_site_aniso_U_12
Mn1 0.01117(10) 0.00957(11) 0.00842(10) 0.00021(8) 0.00026(8) 0.00041(8)
Br1 0.01254(7) 0.01227(6) 0.00877(7) 0.00047(7) 0.00003(6) 0.00067(5)
Br2 0.01463(8) 0.01131(6) 0.00894(7) 0.00105(6) -0.00070(6) -0.00175(5)
O1W 0.0177(7) 0.0137(6) 0.0093(6) -0.0004(5) -0.0003(5) 0.0046(5)
O2W 0.0157(6) 0.0146(6) 0.0112(6) 0.0021(5) 0.0020(5) 0.0044(5)
N1 0.0103(7) 0.0120(6) 0.0087(7) 0.0002(5) -0.0002(5) -0.0001(5)
N2 0.0127(7) 0.0121(6) 0.0113(7) 0.0015(5) -0.0024(5) -0.0016(5)
N3 0.0105(6) 0.0159(7) 0.0126(7) -0.0011(5) 0.0015(5) -0.0011(5)
N4 0.0118(6) 0.0135(6) 0.0101(6) 0.0002(5) -0.0017(7) -0.0001(5)
N5 0.0118(7) 0.0095(6) 0.0089(7) 0.0000(5) -0.0008(5) 0.0013(5)
N6 0.0117(6) 0.0119(6) 0.0099(6) 0.0013(6) -0.0003(6) -0.0007(4)
N7 0.0110(6) 0.0141(6) 0.0118(7) 0.0011(5) 0.0005(5) 0.0016(5)
N8 0.0125(6) 0.0107(6) 0.0097(6) 0.0010(5) -0.0016(5) -0.0010(5)
C1 0.0114(7) 0.0108(7) 0.0129(8) 0.0019(6) -0.0020(6) -0.0003(6)
C2 0.0116(7) 0.0154(7) 0.0111(8) -0.0025(6) 0.0003(6) 0.0018(6)
C3 0.0133(8) 0.0139(7) 0.0093(8) 0.0008(6) -0.0002(6) -0.0026(6)
C4 0.0133(8) 0.0185(8) 0.0128(9) 0.0025(6) 0.0015(7) -0.0025(6)
C5 0.0099(7) 0.0165(8) 0.0140(9) 0.0004(6) -0.0026(6) 0.0016(6)
C6 0.0133(8) 0.0133(7) 0.0110(8) -0.0019(6) -0.0024(6) 0.0006(6)
C7 0.0120(7) 0.0128(7) 0.0096(8) 0.0005(5) -0.0004(6) -0.0013(5)
C8 0.0123(7) 0.0130(7) 0.0140(8) -0.0023(6) 0.0006(6) 0.0010(6)
C9 0.0117(7) 0.0107(7) 0.0115(8) 0.0005(6) -0.0026(6) -0.0007(6)
C10 0.0100(7) 0.0151(7) 0.0141(8) 0.0007(6) -0.0024(6) 0.0018(6)
C11 0.0123(8) 0.0156(8) 0.0114(8) 0.0038(6) 0.0000(6) -0.0023(6)
C12 0.0149(8) 0.0118(7) 0.0115(8) -0.0005(6) -0.0014(6) 0.0002(6)

loop_
_atom_type_symbol
_atom_type_description
_atom_type_scat_dispersion_real
_atom_type_scat_dispersion_imag
_atom_type_scat_source
C C 0.0033 0.0016 'International Tables Vol C Tables 4.2.6.8 and 6.1.1.4'
H H 0.0000 0.0000 'International Tables Vol C Tables 4.2.6.8 and 6.1.1.4'
N N 0.0061 0.0033 'International Tables Vol C Tables 4.2.6.8 and 6.1.1.4'
O O 0.0106 0.0060 'International Tables Vol C Tables 4.2.6.8 and 6.1.1.4'
Mn Mn 0.3368 0.7283 'International Tables Vol C Tables 4.2.6.8 and 6.1.1.4'
Br Br -0.2901 2.4595 'International Tables Vol C Tables 4.2.6.8 and 6.1.1.4'

loop_
_geom_angle_atom_site_label_1
_geom_angle_atom_site_label_2
_geom_angle_atom_site_label_3
_geom_angle
O1W Mn1 O2W 178.66(6)
O1W Mn1 N5 90.38(5)
O2W Mn1 N5 90.59(5)
O1W Mn1 N1 90.38(5)
O2W Mn1 N1 88.65(5)
N5 Mn1 N1 179.22(5)
O1W Mn1 Br1 88.36(4)
O2W Mn1 Br1 90.71(4)
N5 Mn1 Br1 90.17(4)
N1 Mn1 Br1 90.00(4)
O1W Mn1 Br2 90.44(4)
O2W Mn1 Br2 90.50(4)
N5 Mn1 Br2 89.61(4)
N1 Mn1 Br2 90.25(4)
Br1 Mn1 Br2 178.771(13)
Mn1 O1W H1WB 120(2)
Mn1 O1W H1WA 132(2)
H1WB O1W H1WA 105(3)
Mn1 O2W H2WB 121(3)
Mn1 O2W H2WA 120.1(16)
H2WB O2W H2WA 113(3)
C1 N1 C2 107.52(13)
C1 N1 C3 107.24(13)
C2 N1 C3 106.88(14)
C1 N1 Mn1 107.28(10)
C2 N1 Mn1 113.50(10)
C3 N1 Mn1 114.08(11)
C1 N2 C6 108.21(14)
C1 N2 C4 108.59(14)
C6 N2 C4 107.84(14)
C5 N3 C2 109.12(14)
C5 N3 C4 107.77(14)
C2 N3 C4 108.32(14)
C3 N4 C6 109.01(14)
C3 N4 C5 107.95(14)
C6 N4 C5 108.17(14)
C7 N5 C9 107.01(13)
C7 N5 C8 107.57(14)
C9 N5 C8 107.62(14)
C7 N5 Mn1 115.02(10)
C9 N5 Mn1 107.20(10)
C8 N5 Mn1 112.07(10)
C7 N6 C10 107.59(14)
C7 N6 C12 108.76(14)
C10 N6 C12 107.54(14)
C10 N7 C11 108.04(14)
C10 N7 C8 108.79(14)
C11 N7 C8 108.80(13)
C9 N8 C12 108.35(14)
C9 N8 C11 108.25(14)
C12 N8 C11 108.54(14)
N2 C1 N1 112.93(14)
N2 C1 H1A 109.0
N1 C1 H1A 109.0
N2 C1 H1B 109.0
N1 C1 H1B 109.0
H1A C1 H1B 107.8
N3 C2 N1 112.67(14)
N3 C2 H2A 109.1
N1 C2 H2A 109.1
N3 C2 H2B 109.1
N1 C2 H2B 109.1
H2A C2 H2B 107.8
N4 C3 N1 112.36(15)
N4 C3 H3A 109.1
N1 C3 H3A 109.1
N4 C3 H3B 109.1
N1 C3 H3B 109.1
H3A C3 H3B 107.9
N3 C4 N2 112.26(14)
N3 C4 H4A 109.2
N2 C4 H4A 109.2
N3 C4 H4B 109.2
N2 C4 H4B 109.2
H4A C4 H4B 107.9
N3 C5 N4 111.85(14)
N3 C5 H5A 109.2
N4 C5 H5A 109.2
N3 C5 H5B 109.2
N4 C5 H5B 109.2
H5A C5 H5B 107.9
N2 C6 N4 111.33(14)
N2 C6 H6A 109.4
N4 C6 H6A 109.4
N2 C6 H6B 109.4
N4 C6 H6B 109.4
H6A C6 H6B 108.0
N6 C7 N5 112.88(14)
N6 C7 H7A 109.0
N5 C7 H7A 109.0
N6 C7 H7B 109.0
N5 C7 H7B 109.0
H7A C7 H7B 107.8
N7 C8 N5 111.83(14)
N7 C8 H8A 109.3
N5 C8 H8A 109.3
N7 C8 H8B 109.3
N5 C8 H8B 109.3
H8A C8 H8B 107.9
N8 C9 N5 112.84(14)
N8 C9 H9A 109.0
N5 C9 H9A 109.0
N8 C9 H9B 109.0
N5 C9 H9B 109.0
H9A C9 H9B 107.8
N7 C10 N6 112.58(14)
N7 C10 H10A 109.1
N6 C10 H10A 109.1
N7 C10 H10B 109.1
N6 C10 H10B 109.1
H10A C10 H10B 107.8
N7 C11 N8 111.58(14)
N7 C11 H11A 109.3
N8 C11 H11A 109.3
N7 C11 H11B 109.3
N8 C11 H11B 109.3
H11A C11 H11B 108.0
N8 C12 N6 111.46(14)
N8 C12 H12A 109.3
N6 C12 H12A 109.3
N8 C12 H12B 109.3
N6 C12 H12B 109.3
H12A C12 H12B 108.0

loop_
_geom_bond_atom_site_label_1
_geom_bond_atom_site_label_2
_geom_bond_distance
Mn1 O1W 2.1577(14)
Mn1 O2W 2.1765(14)
Mn1 N5 2.4474(15)
Mn1 N1 2.4686(15)
Mn1 Br1 2.6390(4)
Mn1 Br2 2.6405(4)
O1W H1WB 0.82(3)
O1W H1WA 0.75(3)
O2W H2WB 0.71(3)
O2W H2WA 0.82(3)
N1 C1 1.484(2)
N1 C2 1.491(2)
N1 C3 1.496(2)
N2 C1 1.469(2)
N2 C6 1.477(2)
N2 C4 1.481(2)
N3 C5 1.464(2)
N3 C2 1.466(2)
N3 C4 1.467(2)
N4 C3 1.472(2)
N4 C6 1.480(2)
N4 C5 1.484(2)
N5 C7 1.482(2)
N5 C9 1.487(2)
N5 C8 1.494(2)
N6 C7 1.475(2)
N6 C10 1.480(2)
N6 C12 1.483(2)
N7 C10 1.465(2)
N7 C11 1.469(2)
N7 C8 1.471(2)
N8 C9 1.472(2)
N8 C12 1.472(2)
N8 C11 1.483(2)
C1 H1A 0.9900
C1 H1B 0.9900
C2 H2A 0.9900
C2 H2B 0.9900
C3 H3A 0.9900
C3 H3B 0.9900
C4 H4A 0.9900
C4 H4B 0.9900
C5 H5A 0.9900
C5 H5B 0.9900
C6 H6A 0.9900
C6 H6B 0.9900
C7 H7A 0.9900
C7 H7B 0.9900
C8 H8A 0.9900
C8 H8B 0.9900
C9 H9A 0.9900
C9 H9B 0.9900
C10 H10A 0.9900
C10 H10B 0.9900
C11 H11A 0.9900
C11 H11B 0.9900
C12 H12A 0.9900
C12 H12B 0.9900

loop_
_geom_hbond_atom_site_label_D
_geom_hbond_atom_site_label_H
_geom_hbond_atom_site_label_A
_geom_hbond_distance_DH
_geom_hbond_distance_HA
_geom_hbond_distance_DA
_geom_hbond_angle_DHA
_geom_hbond_site_symmetry_A
O1W H1WB N8 0.82(3) 1.99(3) 2.798(2) 170(3) 1_565
O1W H1WA N6 0.75(3) 2.12(3) 2.855(2) 166(3) 2_565
O2W H2WB N2 0.71(3) 2.17(3) 2.858(2) 164(3) 1_545
O2W H2WA N4 0.82(3) 2.06(3) 2.866(2) 171(2) 4_544

loop_
_geom_torsion_atom_site_label_1
_geom_torsion_atom_site_label_2
_geom_torsion_atom_site_label_3
_geom_torsion_atom_site_label_4
_geom_torsion
O1W Mn1 N1 C1 -45.53(11)
O2W Mn1 N1 C1 133.54(11)
N5 Mn1 N1 C1 145(4)
Br1 Mn1 N1 C1 42.82(11)
Br2 Mn1 N1 C1 -135.97(10)
O1W Mn1 N1 C2 -164.16(11)
O2W Mn1 N1 C2 14.91(11)
N5 Mn1 N1 C2 26(4)
Br1 Mn1 N1 C2 -75.80(11)
Br2 Mn1 N1 C2 105.40(11)
O1W Mn1 N1 C3 73.08(12)
O2W Mn1 N1 C3 -107.85(12)
N5 Mn1 N1 C3 -96(4)
Br1 Mn1 N1 C3 161.44(11)
Br2 Mn1 N1 C3 -17.36(11)
O1W Mn1 N5 C7 104.38(12)
O2W Mn1 N5 C7 -74.70(12)
N1 Mn1 N5 C7 -86(4)
Br1 Mn1 N5 C7 16.02(11)
Br2 Mn1 N5 C7 -165.19(11)
O1W Mn1 N5 C9 -136.78(11)
O2W Mn1 N5 C9 44.15(11)
N1 Mn1 N5 C9 33(4)
Br1 Mn1 N5 C9 134.87(11)
Br2 Mn1 N5 C9 -46.34(11)
O1W Mn1 N5 C8 -18.91(12)
O2W Mn1 N5 C8 162.02(12)
N1 Mn1 N5 C8 151(4)
Br1 Mn1 N5 C8 -107.26(11)
Br2 Mn1 N5 C8 71.53(11)
C6 N2 C1 N1 -59.57(19)
C4 N2 C1 N1 57.23(19)
C2 N1 C1 N2 -56.72(18)
C3 N1 C1 N2 57.91(19)
Mn1 N1 C1 N2 -179.14(11)
C5 N3 C2 N1 58.28(18)
C4 N3 C2 N1 -58.78(19)
C1 N1 C2 N3 57.49(18)
C3 N1 C2 N3 -57.37(18)
Mn1 N1 C2 N3 175.98(11)
C6 N4 C3 N1 57.95(19)
C5 N4 C3 N1 -59.32(18)
C1 N1 C3 N4 -56.76(18)
C2 N1 C3 N4 58.31(18)
Mn1 N1 C3 N4 -175.40(10)
C5 N3 C4 N2 -59.48(18)
C2 N3 C4 N2 58.44(19)
C1 N2 C4 N3 -57.73(19)
C6 N2 C4 N3 59.31(18)
C2 N3 C5 N4 -58.25(18)
C4 N3 C5 N4 59.16(18)
C3 N4 C5 N3 58.64(18)
C6 N4 C5 N3 -59.17(18)
C1 N2 C6 N4 58.80(18)
C4 N2 C6 N4 -58.49(18)
C3 N4 C6 N2 -58.51(19)
C5 N4 C6 N2 58.62(18)
C10 N6 C7 N5 58.23(18)
C12 N6 C7 N5 -57.97(19)
C9 N5 C7 N6 57.18(18)
C8 N5 C7 N6 -58.22(17)
Mn1 N5 C7 N6 176.13(10)
C10 N7 C8 N5 -58.29(18)
C11 N7 C8 N5 59.19(19)
C7 N5 C8 N7 57.60(17)
C9 N5 C8 N7 -57.40(18)
Mn1 N5 C8 N7 -175.01(11)
C12 N8 C9 N5 59.48(19)
C11 N8 C9 N5 -58.04(19)
C7 N5 C9 N8 -58.04(19)
C8 N5 C9 N8 57.33(19)
Mn1 N5 C9 N8 178.06(11)
C11 N7 C10 N6 -59.20(17)
C8 N7 C10 N6 58.76(18)
C7 N6 C10 N7 -58.05(18)
C12 N6 C10 N7 58.96(18)
C10 N7 C11 N8 58.51(18)
C8 N7 C11 N8 -59.44(19)
C9 N8 C11 N7 58.46(18)
C12 N8 C11 N7 -58.94(18)
C9 N8 C12 N6 -58.43(18)
C11 N8 C12 N6 58.90(18)
C7 N6 C12 N8 57.84(19)
C10 N6 C12 N8 -58.39(18)
